data_1553233
loop_
_publ_author_name
'Song, Lu'
'Luo, Sanzhong'
'Cheng, Jin-Pei'

_publ_section_title
;
 Visible-light promoted intermolecular halofunctionalization of alkenes
 with N-halogen saccharins
;
_journal_issue 4
_journal_name_full 'Organic Chemistry Frontiers'
_journal_page_first 447
_journal_paper_doi 10.1039/C5QO00432B
_journal_volume 3
_journal_year 2016
_chemical_formula_moiety 'C13 H14 Br N O3 S'
_chemical_formula_sum 'C13 H14 Br N O3 S'
_chemical_formula_weight 344.22
_space_group_crystal_system monoclinic
_space_group_IT_number 14
_space_group_name_Hall '-P 2ybc'
_space_group_name_H-M_alt 'P 1 21/c 1'
_atom_sites_solution_hydrogens geom
_audit_creation_date 2014-08-12
_audit_creation_method
;
Olex2 1.2
(compiled 2013.12.10 svn.r2850 for OlexSys, GUI svn.r4736)
;
_audit_update_record
;
2015-10-08 deposited with the CCDC.
2016-01-25 downloaded from the CCDC.
;
_cell_angle_alpha 90
_cell_angle_beta 95.315(4)
_cell_angle_gamma 90
_cell_formula_units_Z 8
_cell_length_a 20.218(4)
_cell_length_b 9.2121(19)
_cell_length_c 15.306(3)
_cell_measurement_reflns_used 8530
_cell_measurement_temperature 173.1500
_cell_measurement_theta_max 27.4840
_cell_measurement_theta_min 1.3361
_cell_volume 2838.5(10)
_computing_cell_refinement 'CrystalClear (Rigaku Inc., 2007)'
_computing_data_collection 'CrystalClear (Rigaku Inc., 2007)'
_computing_data_reduction 'CrystalClear (Rigaku Inc., 2007)'
_computing_molecular_graphics 'Olex2 (Dolomanov et al., 2009)'
_computing_publication_material 'Olex2 (Dolomanov et al., 2009)'
_computing_structure_refinement 'SHELXL (Sheldrick, 2013)'
_computing_structure_solution
;
'SHELXS (Sheldrick, 2013)'
;
_diffrn_ambient_temperature 173.1500
_diffrn_detector_area_resol_mean 28.5714
_diffrn_measured_fraction_theta_full 0.993
_diffrn_measured_fraction_theta_max 0.992
_diffrn_measurement_device
;
Saturn724+ (2x2 bin mode)
;
_diffrn_measurement_device_details
;
AFC10: Fixed Chi 2 circle
;
_diffrn_measurement_device_type 'Saturn724+ CCD'
_diffrn_measurement_method '\w scans at fixed \c = 45\%'
_diffrn_orient_matrix_type d*Trek
_diffrn_orient_matrix_UB_11 -0.0654
_diffrn_orient_matrix_UB_12 0.0054
_diffrn_orient_matrix_UB_13 0.0021
_diffrn_orient_matrix_UB_21 -0.0050
_diffrn_orient_matrix_UB_22 -0.0856
_diffrn_orient_matrix_UB_23 0.0666
_diffrn_orient_matrix_UB_31 -0.0008
_diffrn_orient_matrix_UB_32 0.0305
_diffrn_orient_matrix_UB_33 0.0392
_diffrn_radiation_detector CCD
_diffrn_radiation_monochromator 'Graphite Monochromator'
_diffrn_radiation_type MoK\a
_diffrn_radiation_wavelength 0.71073
_diffrn_reflns_av_R_equivalents 0.0350
_diffrn_reflns_av_unetI/netI 0.0359
_diffrn_reflns_Laue_measured_fraction_full 0.993
_diffrn_reflns_Laue_measured_fraction_max 0.992
_diffrn_reflns_limit_h_max 26
_diffrn_reflns_limit_h_min -26
_diffrn_reflns_limit_k_max 11
_diffrn_reflns_limit_k_min -11
_diffrn_reflns_limit_l_max 19
_diffrn_reflns_limit_l_min -19
_diffrn_reflns_number 19717
_diffrn_reflns_point_group_measured_fraction_full 0.993
_diffrn_reflns_point_group_measured_fraction_max 0.992
_diffrn_reflns_theta_full 26.000
_diffrn_reflns_theta_max 27.478
_diffrn_reflns_theta_min 1.011
_diffrn_source 'Sealed Tube'
_diffrn_source_current 30.0000
_diffrn_source_power 1.5000
_diffrn_source_voltage 50.0000
_exptl_absorpt_coefficient_mu 3.046
_exptl_absorpt_correction_T_max 1.0000
_exptl_absorpt_correction_T_min 0.7560
_exptl_absorpt_correction_type multi-scan
_exptl_absorpt_process_details 'CrystalClear (Rigaku Inc., 2007)'
_exptl_crystal_colour Colorless
_exptl_crystal_density_diffrn 1.611
_exptl_crystal_description block
_exptl_crystal_F_000 1392
_exptl_crystal_size_max 0.38
_exptl_crystal_size_mid 0.31
_exptl_crystal_size_min 0.25
_refine_diff_density_max 0.641
_refine_diff_density_min -0.465
_refine_diff_density_rms 0.064
_refine_ls_extinction_method none
_refine_ls_goodness_of_fit_ref 1.106
_refine_ls_hydrogen_treatment constr
_refine_ls_matrix_type full
_refine_ls_number_parameters 343
_refine_ls_number_reflns 6448
_refine_ls_number_restraints 0
_refine_ls_restrained_S_all 1.106
_refine_ls_R_factor_all 0.0444
_refine_ls_R_factor_gt 0.0380
_refine_ls_shift/su_max 0.000
_refine_ls_shift/su_mean 0.000
_refine_ls_structure_factor_coef Fsqd
_refine_ls_weighting_details 'w=1/[\s^2^(Fo^2^)+(0.0243P)^2^+2.8076P] where P=(Fo^2^+2Fc^2^)/3'
_refine_ls_weighting_scheme calc
_refine_ls_wR_factor_gt 0.0774
_refine_ls_wR_factor_ref 0.0810
_reflns_Friedel_coverage 0.000
_reflns_number_gt 5796
_reflns_number_total 6448
_reflns_threshold_expression 'I > 2\s(I)'
_cod_data_source_file c5qo00432b2.cif
_cod_data_source_block a
_cod_original_cell_volume 2838.6(10)
_cod_database_code 1553233
_shelxl_version_number 2013-4
_shelx_space_group_comment
;
The symmetry employed for this shelxl refinement is uniquely defined
by the following loop, which should always be used as a source of
symmetry information in preference to the above space-group names.
They are only intended as comments.
;
_diffrn_number_total 6851
_olex2_refinement_description
;
1. Fixed Uiso
 At 1.2 times of:
  All C(H) groups, All C(H,H) groups
2.a Ternary CH refined with riding coordinates:
 C1A(H1A), C2A(H2A), C1(H1), C2(H2)
2.b Secondary CH2 refined with riding coordinates:
 C3A(H3AA,H3AB), C4A(H4AA,H4AB), C5A(H5AA,H5AB), C6A(H6AA,H6AB), C3(H3A,H3B),
 C4(H4A,H4B), C5(H5A,H5B), C6(H6A,H6B)
2.c Aromatic/amide H refined with riding coordinates:
 C10A(H10A), C11A(H11A), C12A(H12A), C13A(H13A), C10(H10), C11(H11), C12(H12),
 C13(H13)
;

loop_
_space_group_symop_operation_xyz
'x, y, z'
'-x, y+1/2, -z+1/2'
'-x, -y, -z'
'x, -y-1/2, z-1/2'

loop_
_atom_site_label
_atom_site_type_symbol
_atom_site_fract_x
_atom_site_fract_y
_atom_site_fract_z
_atom_site_U_iso_or_equiv
_atom_site_adp_type
_atom_site_occupancy
_atom_site_site_symmetry_order
_atom_site_calc_flag
_atom_site_refinement_flags_posn
Br1A Br -0.16607(2) 0.65085(3) 0.22934(2) 0.03714(8) Uani 1 1 d .
S1A S 0.13086(3) 0.70423(7) 0.33943(4) 0.02656(13) Uani 1 1 d .
O1A O -0.04030(8) 0.83376(19) 0.27837(11) 0.0271(4) Uani 1 1 d .
O2A O 0.14266(9) 0.5514(2) 0.34635(13) 0.0392(4) Uani 1 1 d .
O3A O 0.17339(8) 0.7982(2) 0.39381(11) 0.0337(4) Uani 1 1 d .
N1A N 0.05223(9) 0.7364(2) 0.35677(13) 0.0265(4) Uani 1 1 d .
C1A C -0.15136(11) 0.8055(3) 0.31770(16) 0.0261(5) Uani 1 1 d .
H1A H -0.1623 0.8991 0.2896 0.031 Uiso 1 1 calc R
C2A C -0.07916(11) 0.8068(3) 0.35297(15) 0.0245(5) Uani 1 1 d .
H2A H -0.0669 0.7125 0.3795 0.029 Uiso 1 1 calc R
C3A C -0.06580(12) 0.9268(3) 0.42069(18) 0.0328(6) Uani 1 1 d .
H3AA H -0.0746 1.0205 0.3931 0.039 Uiso 1 1 calc R
H3AB H -0.0195 0.9243 0.4438 0.039 Uiso 1 1 calc R
C4A C -0.10996(13) 0.9073(3) 0.49552(18) 0.0382(6) Uani 1 1 d .
H4AA H -0.0981 0.8181 0.5267 0.046 Uiso 1 1 calc R
H4AB H -0.1028 0.9873 0.5365 0.046 Uiso 1 1 calc R
C5A C -0.18267(12) 0.9019(3) 0.46062(19) 0.0366(6) Uani 1 1 d .
H5AA H -0.1957 0.9951 0.4350 0.044 Uiso 1 1 calc R
H5AB H -0.2096 0.8839 0.5088 0.044 Uiso 1 1 calc R
C6A C -0.19556(12) 0.7830(3) 0.39154(17) 0.0312(5) Uani 1 1 d .
H6AA H -0.1866 0.6888 0.4183 0.037 Uiso 1 1 calc R
H6AB H -0.2418 0.7854 0.3682 0.037 Uiso 1 1 calc R
C7A C 0.02228(11) 0.7939(3) 0.28690(16) 0.0242(5) Uani 1 1 d .
C8A C 0.06043(11) 0.8157(3) 0.21011(16) 0.0254(5) Uani 1 1 d .
C9A C 0.12487(12) 0.7659(3) 0.22958(15) 0.0255(5) Uani 1 1 d .
C10A C 0.17234(12) 0.7756(3) 0.17083(17) 0.0306(5) Uani 1 1 d .
H10A H 0.2155 0.7423 0.1848 0.037 Uiso 1 1 calc R
C11A C 0.15282(14) 0.8371(3) 0.09012(17) 0.0371(6) Uani 1 1 d .
H11A H 0.1835 0.8457 0.0487 0.045 Uiso 1 1 calc R
C12A C 0.08835(14) 0.8863(3) 0.06961(17) 0.0386(6) Uani 1 1 d .
H12A H 0.0767 0.9270 0.0147 0.046 Uiso 1 1 calc R
C13A C 0.04063(13) 0.8762(3) 0.12946(16) 0.0311(5) Uani 1 1 d .
H13A H -0.0026 0.9089 0.1157 0.037 Uiso 1 1 calc R
Br1 Br 0.34844(2) 0.53556(3) 0.19817(2) 0.04561(9) Uani 1 1 d .
S1 S 0.63903(3) 0.45484(6) 0.33008(4) 0.02285(12) Uani 1 1 d .
O1 O 0.46724(8) 0.33790(19) 0.25906(11) 0.0279(4) Uani 1 1 d .
O2 O 0.67905(8) 0.3591(2) 0.38671(11) 0.0304(4) Uani 1 1 d .
O3 O 0.65213(9) 0.60682(19) 0.33698(12) 0.0318(4) Uani 1 1 d .
N1 N 0.55960(9) 0.4243(2) 0.34330(13) 0.0249(4) Uani 1 1 d .
C1 C 0.35520(11) 0.3873(3) 0.29056(17) 0.0292(5) Uani 1 1 d .
H1 H 0.3405 0.2940 0.2647 0.035 Uiso 1 1 calc R
C2 C 0.42612(11) 0.3719(3) 0.33010(16) 0.0261(5) Uani 1 1 d .
H2 H 0.4410 0.4635 0.3580 0.031 Uiso 1 1 calc R
C3 C 0.43125(13) 0.2512(3) 0.39772(17) 0.0337(6) Uani 1 1 d .
H3A H 0.4770 0.2408 0.4221 0.040 Uiso 1 1 calc R
H3B H 0.4172 0.1602 0.3701 0.040 Uiso 1 1 calc R
C4 C 0.38738(14) 0.2868(4) 0.47092(19) 0.0443(7) Uani 1 1 d .
H4A H 0.3891 0.2073 0.5127 0.053 Uiso 1 1 calc R
H4B H 0.4040 0.3733 0.5017 0.053 Uiso 1 1 calc R
C5 C 0.31582(14) 0.3113(4) 0.4338(2) 0.0475(8) Uani 1 1 d .
H5A H 0.2974 0.2209 0.4100 0.057 Uiso 1 1 calc R
H5B H 0.2897 0.3415 0.4806 0.057 Uiso 1 1 calc R
C6 C 0.31102(13) 0.4263(3) 0.3622(2) 0.0440(7) Uani 1 1 d .
H6A H 0.2653 0.4344 0.3371 0.053 Uiso 1 1 calc R
H6B H 0.3245 0.5196 0.3873 0.053 Uiso 1 1 calc R
C7 C 0.53045(11) 0.3729(3) 0.27098(15) 0.0237(5) Uani 1 1 d .
C8 C 0.57021(11) 0.3534(3) 0.19557(15) 0.0240(5) Uani 1 1 d .
C9 C 0.63496(11) 0.3974(3) 0.21912(15) 0.0230(5) Uani 1 1 d .
C10 C 0.68338(12) 0.3946(3) 0.16147(16) 0.0284(5) Uani 1 1 d .
H10 H 0.7266 0.4252 0.1780 0.034 Uiso 1 1 calc R
C11 C 0.66451(13) 0.3435(3) 0.07701(17) 0.0341(6) Uani 1 1 d .
H11 H 0.6958 0.3396 0.0362 0.041 Uiso 1 1 calc R
C12 C 0.59969(13) 0.2982(3) 0.05269(17) 0.0368(6) Uani 1 1 d .
H12 H 0.5885 0.2638 -0.0039 0.044 Uiso 1 1 calc R
C13 C 0.55127(12) 0.3035(3) 0.11174(16) 0.0319(6) Uani 1 1 d .
H13 H 0.5078 0.2745 0.0954 0.038 Uiso 1 1 calc R

loop_
_atom_site_aniso_label
_atom_site_aniso_U_11
_atom_site_aniso_U_22
_atom_site_aniso_U_33
_atom_site_aniso_U_23
_atom_site_aniso_U_13
_atom_site_aniso_U_12
Br1A 0.03373(14) 0.04006(15) 0.03601(15) -0.00745(12) -0.00545(11) -0.00638(11)
S1A 0.0184(3) 0.0366(3) 0.0248(3) -0.0008(2) 0.0024(2) 0.0031(2)
O1A 0.0181(7) 0.0377(9) 0.0256(9) 0.0011(7) 0.0030(6) 0.0014(7)
O2A 0.0363(10) 0.0379(10) 0.0434(11) 0.0037(9) 0.0043(9) 0.0099(8)
O3A 0.0214(8) 0.0541(11) 0.0252(9) -0.0049(8) -0.0001(7) -0.0034(8)
N1A 0.0198(9) 0.0348(11) 0.0253(10) -0.0001(9) 0.0029(8) 0.0018(8)
C1A 0.0203(11) 0.0272(11) 0.0301(13) -0.0006(10) -0.0014(9) -0.0013(9)
C2A 0.0177(10) 0.0311(12) 0.0249(12) 0.0003(10) 0.0029(9) -0.0003(9)
C3A 0.0206(11) 0.0411(14) 0.0372(14) -0.0110(12) 0.0056(10) -0.0052(10)
C4A 0.0315(13) 0.0513(17) 0.0330(14) -0.0120(13) 0.0102(11) -0.0030(12)
C5A 0.0260(13) 0.0415(15) 0.0446(16) -0.0048(13) 0.0156(12) -0.0018(11)
C6A 0.0194(11) 0.0362(13) 0.0386(14) 0.0014(11) 0.0063(10) -0.0035(10)
C7A 0.0179(10) 0.0292(12) 0.0254(12) -0.0031(10) 0.0011(9) -0.0012(9)
C8A 0.0233(11) 0.0284(12) 0.0245(12) -0.0036(10) 0.0029(9) -0.0008(9)
C9A 0.0233(11) 0.0307(12) 0.0223(11) -0.0063(10) 0.0017(9) -0.0012(9)
C10A 0.0223(11) 0.0396(14) 0.0309(13) -0.0090(11) 0.0073(10) -0.0023(10)
C11A 0.0374(14) 0.0501(16) 0.0258(13) -0.0092(12) 0.0137(11) -0.0065(12)
C12A 0.0449(16) 0.0491(17) 0.0220(13) -0.0009(12) 0.0036(11) -0.0001(13)
C13A 0.0286(12) 0.0397(14) 0.0245(12) -0.0003(11) 0.0002(10) 0.0010(11)
Br1 0.04114(16) 0.03563(16) 0.0572(2) 0.00487(13) -0.01054(14) 0.00180(12)
S1 0.0192(3) 0.0283(3) 0.0210(3) -0.0010(2) 0.0020(2) -0.0039(2)
O1 0.0161(7) 0.0403(10) 0.0273(9) -0.0081(8) 0.0028(6) -0.0031(7)
O2 0.0245(8) 0.0414(10) 0.0247(9) 0.0050(8) -0.0016(7) 0.0007(7)
O3 0.0336(9) 0.0287(9) 0.0334(10) -0.0033(8) 0.0048(8) -0.0093(7)
N1 0.0188(9) 0.0334(11) 0.0227(10) -0.0011(8) 0.0024(8) -0.0036(8)
C1 0.0206(11) 0.0272(12) 0.0394(14) -0.0056(11) 0.0001(10) -0.0005(9)
C2 0.0184(10) 0.0324(12) 0.0278(12) -0.0073(10) 0.0027(9) -0.0013(9)
C3 0.0261(12) 0.0427(15) 0.0321(14) -0.0008(12) 0.0015(10) -0.0039(11)
C4 0.0342(14) 0.067(2) 0.0331(15) -0.0046(14) 0.0096(12) -0.0139(14)
C5 0.0305(14) 0.070(2) 0.0442(17) -0.0143(16) 0.0174(13) -0.0143(14)
C6 0.0214(12) 0.0497(17) 0.062(2) -0.0205(15) 0.0086(13) 0.0009(12)
C7 0.0193(10) 0.0272(11) 0.0246(12) -0.0002(9) 0.0016(9) 0.0007(9)
C8 0.0192(10) 0.0294(12) 0.0231(11) 0.0004(9) 0.0003(9) 0.0025(9)
C9 0.0206(10) 0.0273(11) 0.0211(11) 0.0010(9) 0.0017(9) -0.0001(9)
C10 0.0218(11) 0.0342(13) 0.0294(13) 0.0011(11) 0.0039(10) -0.0004(10)
C11 0.0303(13) 0.0478(16) 0.0249(13) 0.0000(12) 0.0071(10) 0.0055(12)
C12 0.0337(14) 0.0530(17) 0.0232(13) -0.0090(12) -0.0002(11) 0.0050(12)
C13 0.0242(12) 0.0459(15) 0.0256(13) -0.0084(11) 0.0014(10) 0.0001(11)

loop_
_atom_type_symbol
_atom_type_description
_atom_type_scat_dispersion_real
_atom_type_scat_dispersion_imag
_atom_type_scat_source
C C 0.0033 0.0016 'International Tables Vol C Tables 4.2.6.8 and 6.1.1.4'
H H 0.0000 0.0000 'International Tables Vol C Tables 4.2.6.8 and 6.1.1.4'
Br Br -0.2901 2.4595 'International Tables Vol C Tables 4.2.6.8 and 6.1.1.4'
N N 0.0061 0.0033 'International Tables Vol C Tables 4.2.6.8 and 6.1.1.4'
O O 0.0106 0.0060 'International Tables Vol C Tables 4.2.6.8 and 6.1.1.4'
S S 0.1246 0.1234 'International Tables Vol C Tables 4.2.6.8 and 6.1.1.4'

loop_
_geom_angle_atom_site_label_1
_geom_angle_atom_site_label_2
_geom_angle_atom_site_label_3
_geom_angle
O2A S1A O3A 117.72(12)
O2A S1A N1A 108.61(11)
O2A S1A C9A 112.52(12)
O3A S1A N1A 109.33(11)
O3A S1A C9A 110.06(11)
N1A S1A C9A 96.45(11)
C7A O1A C2A 117.16(18)
C7A N1A S1A 108.82(17)
C2A C1A Br1A 109.35(16)
C2A C1A C6A 110.6(2)
C6A C1A Br1A 110.57(16)
O1A C2A C1A 107.05(19)
O1A C2A C3A 109.44(19)
C1A C2A C3A 110.7(2)
C2A C3A C4A 110.2(2)
C5A C4A C3A 110.8(2)
C4A C5A C6A 111.4(2)
C1A C6A C5A 110.1(2)
O1A C7A C8A 116.9(2)
N1A C7A O1A 124.8(2)
N1A C7A C8A 118.3(2)
C9A C8A C7A 109.5(2)
C13A C8A C7A 129.5(2)
C13A C8A C9A 121.0(2)
C8A C9A S1A 106.90(18)
C10A C9A S1A 130.6(2)
C10A C9A C8A 122.4(2)
C9A C10A C11A 116.8(2)
C10A C11A C12A 121.3(2)
C11A C12A C13A 121.5(3)
C8A C13A C12A 117.0(2)
O2 S1 N1 108.67(10)
O2 S1 C9 111.66(11)
O3 S1 O2 117.94(11)
O3 S1 N1 109.39(11)
O3 S1 C9 110.82(11)
N1 S1 C9 96.11(10)
C7 O1 C2 117.17(18)
C7 N1 S1 109.05(16)
C2 C1 Br1 110.74(17)
C2 C1 C6 109.4(2)
C6 C1 Br1 110.42(19)
O1 C2 C1 107.82(19)
O1 C2 C3 110.0(2)
C1 C2 C3 110.2(2)
C2 C3 C4 109.6(2)
C5 C4 C3 110.8(2)
C6 C5 C4 111.6(2)
C1 C6 C5 110.7(2)
O1 C7 C8 117.0(2)
N1 C7 O1 124.6(2)
N1 C7 C8 118.3(2)
C9 C8 C7 109.3(2)
C13 C8 C7 129.9(2)
C13 C8 C9 120.8(2)
C8 C9 S1 107.17(17)
C10 C9 S1 130.27(18)
C10 C9 C8 122.6(2)
C9 C10 C11 116.8(2)
C12 C11 C10 121.2(2)
C11 C12 C13 121.1(2)
C8 C13 C12 117.6(2)

loop_
_geom_bond_atom_site_label_1
_geom_bond_atom_site_label_2
_geom_bond_distance
Br1A C1A 1.968(2)
S1A O2A 1.431(2)
S1A O3A 1.4317(18)
S1A N1A 1.662(2)
S1A C9A 1.768(3)
O1A C2A 1.466(3)
O1A C7A 1.312(3)
N1A C7A 1.293(3)
C1A C2A 1.509(3)
C1A C6A 1.518(3)
C2A C3A 1.523(3)
C3A C4A 1.527(4)
C4A C5A 1.518(4)
C5A C6A 1.528(4)
C7A C8A 1.478(3)
C8A C9A 1.387(3)
C8A C13A 1.380(3)
C9A C10A 1.377(3)
C10A C11A 1.383(4)
C11A C12A 1.388(4)
C12A C13A 1.394(4)
Br1 C1 1.962(3)
S1 O2 1.4333(17)
S1 O3 1.4269(18)
S1 N1 1.661(2)
S1 C9 1.774(2)
O1 C2 1.463(3)
O1 C7 1.314(3)
N1 C7 1.295(3)
C1 C2 1.510(3)
C1 C6 1.520(4)
C2 C3 1.516(4)
C3 C4 1.527(4)
C4 C5 1.521(4)
C5 C6 1.521(5)
C7 C8 1.477(3)
C8 C9 1.386(3)
C8 C13 1.383(3)
C9 C10 1.378(3)
C10 C11 1.395(4)
C11 C12 1.393(4)
C12 C13 1.393(4)

loop_
_geom_torsion_atom_site_label_1
_geom_torsion_atom_site_label_2
_geom_torsion_atom_site_label_3
_geom_torsion_atom_site_label_4
_geom_torsion
Br1A C1A C2A O1A 59.9(2)
Br1A C1A C2A C3A 179.17(17)
Br1A C1A C6A C5A 178.85(17)
S1A N1A C7A O1A -179.54(19)
S1A N1A C7A C8A 1.1(3)
S1A C9A C10A C11A -176.3(2)
O1A C2A C3A C4A 175.5(2)
O1A C7A C8A C9A -179.0(2)
O1A C7A C8A C13A 1.9(4)
O2A S1A N1A C7A -118.20(18)
O2A S1A C9A C8A 115.23(18)
O2A S1A C9A C10A -68.3(3)
O3A S1A N1A C7A 112.14(18)
O3A S1A C9A C8A -111.34(18)
O3A S1A C9A C10A 65.1(3)
N1A S1A C9A C8A 1.99(19)
N1A S1A C9A C10A 178.4(2)
N1A C7A C8A C9A 0.4(3)
N1A C7A C8A C13A -178.7(3)
C1A C2A C3A C4A 57.7(3)
C2A O1A C7A N1A -1.9(3)
C2A O1A C7A C8A 177.45(19)
C2A C1A C6A C5A 57.6(3)
C2A C3A C4A C5A -56.0(3)
C3A C4A C5A C6A 55.8(3)
C4A C5A C6A C1A -56.3(3)
C6A C1A C2A O1A -178.09(19)
C6A C1A C2A C3A -58.9(3)
C7A O1A C2A C1A -158.5(2)
C7A O1A C2A C3A 81.4(3)
C7A C8A C9A S1A -1.6(2)
C7A C8A C9A C10A -178.4(2)
C7A C8A C13A C12A 178.3(2)
C8A C9A C10A C11A -0.4(4)
C9A S1A N1A C7A -1.79(19)
C9A C8A C13A C12A -0.7(4)
C9A C10A C11A C12A -0.1(4)
C10A C11A C12A C13A 0.2(4)
C11A C12A C13A C8A 0.3(4)
C13A C8A C9A S1A 177.6(2)
C13A C8A C9A C10A 0.8(4)
Br1 C1 C2 O1 -56.7(2)
Br1 C1 C2 C3 -176.82(17)
Br1 C1 C6 C5 179.74(18)
S1 N1 C7 O1 -179.53(19)
S1 N1 C7 C8 -0.4(3)
S1 C9 C10 C11 -179.6(2)
O1 C2 C3 C4 -179.2(2)
O1 C7 C8 C9 179.1(2)
O1 C7 C8 C13 0.3(4)
O2 S1 N1 C7 -114.69(18)
O2 S1 C9 C8 112.19(17)
O2 S1 C9 C10 -68.7(3)
O3 S1 N1 C7 115.28(18)
O3 S1 C9 C8 -114.15(18)
O3 S1 C9 C10 65.0(3)
N1 S1 C9 C8 -0.70(18)
N1 S1 C9 C10 178.4(2)
N1 C7 C8 C9 -0.1(3)
N1 C7 C8 C13 -178.9(3)
C1 C2 C3 C4 -60.4(3)
C2 O1 C7 N1 5.7(3)
C2 O1 C7 C8 -173.4(2)
C2 C1 C6 C5 -58.1(3)
C2 C3 C4 C5 56.5(3)
C3 C4 C5 C6 -54.3(4)
C4 C5 C6 C1 55.1(3)
C6 C1 C2 O1 -178.7(2)
C6 C1 C2 C3 61.2(3)
C7 O1 C2 C1 155.0(2)
C7 O1 C2 C3 -84.8(2)
C7 C8 C9 S1 0.5(2)
C7 C8 C9 C10 -178.7(2)
C7 C8 C13 C12 179.1(3)
C8 C9 C10 C11 -0.6(4)
C9 S1 N1 C7 0.65(19)
C9 C8 C13 C12 0.5(4)
C9 C10 C11 C12 0.2(4)
C10 C11 C12 C13 0.5(4)
C11 C12 C13 C8 -0.8(4)
C13 C8 C9 S1 179.5(2)
C13 C8 C9 C10 0.3(4)
